data_4107465
loop_
_publ_author_name
'Nasser K. Thallaj'
'Juliette Przybilla'
'Richard Welter'
'Dominique Mandon'

_publ_section_title
;
 A Ferrous Center as Reaction Site for Hydration of a Nitrile Group into a
 Carboxamide in Mild Conditions
;
_journal_name_full 'Journal of the American Chemical Society'
_journal_page_first 2414
_journal_page_last 2415
_journal_paper_doi 10.1021/ja710560g
_journal_volume 130
_journal_year 2008
_chemical_formula_sum 'C19 H17 Cl2 Fe N5'
_chemical_formula_weight 442.13
_chemical_name_systematic
; 
 ? 
;
_space_group_IT_number 14
_symmetry_cell_setting monoclinic
_symmetry_space_group_name_Hall '-P 2yn'
_symmetry_space_group_name_H-M 'P 1 21/n 1'
_atom_sites_solution_hydrogens geom
_atom_sites_solution_primary direct
_atom_sites_solution_secondary difmap
_audit_creation_method SHELXL-97
_cell_angle_alpha 90.00
_cell_angle_beta 103.188(3)
_cell_angle_gamma 90.00
_cell_formula_units_Z 4
_cell_length_a 8.5470(3)
_cell_length_b 15.5990(8)
_cell_length_c 14.7020(6)
_cell_measurement_reflns_used 10029
_cell_measurement_temperature 173(2)
_cell_measurement_theta_max 30.034
_cell_measurement_theta_min 0.998
_cell_volume 1908.44(14)
_computing_cell_refinement 'Denzo (Nonius B.V., 1998)'
_computing_data_collection 'Collect (Nonius B.V., 1998)'
_computing_data_reduction 'Denzo (Nonius B.V., 1998)'
_computing_molecular_graphics 'PLATON 98 (Spek, 1998)'
_computing_publication_material 'SHELXL-97 (Sheldrick, 1997)'
_computing_structure_refinement 'SHELXL-97 (Sheldrick, 1997)'
_computing_structure_solution 'SHELXS-97 (Sheldrick, 1997)'
_diffrn_ambient_temperature 173(2)
_diffrn_measured_fraction_theta_full 0.992
_diffrn_measured_fraction_theta_max 0.992
_diffrn_measurement_device_type KappaCCD
_diffrn_measurement_method '\p scans'
_diffrn_radiation_monochromator graphite
_diffrn_radiation_source 'fine-focus sealed tube'
_diffrn_radiation_type MoK\a
_diffrn_radiation_wavelength 0.71073
_diffrn_reflns_av_R_equivalents 0.0798
_diffrn_reflns_av_sigmaI/netI 0.1048
_diffrn_reflns_limit_h_max 12
_diffrn_reflns_limit_h_min -12
_diffrn_reflns_limit_k_max 21
_diffrn_reflns_limit_k_min -19
_diffrn_reflns_limit_l_max 20
_diffrn_reflns_limit_l_min -20
_diffrn_reflns_number 9414
_diffrn_reflns_theta_full 30.06
_diffrn_reflns_theta_max 30.06
_diffrn_reflns_theta_min 1.93
_exptl_absorpt_coefficient_mu 1.084
_exptl_absorpt_correction_type none
_exptl_crystal_colour brown
_exptl_crystal_density_diffrn 1.539
_exptl_crystal_description prism
_exptl_crystal_F_000 904
_exptl_crystal_size_max 0.10
_exptl_crystal_size_mid 0.10
_exptl_crystal_size_min 0.10
_refine_diff_density_max 0.537
_refine_diff_density_min -0.527
_refine_diff_density_rms 0.117
_refine_ls_extinction_method none
_refine_ls_goodness_of_fit_ref 1.266
_refine_ls_hydrogen_treatment constr
_refine_ls_matrix_type full
_refine_ls_number_parameters 244
_refine_ls_number_reflns 5539
_refine_ls_number_restraints 0
_refine_ls_restrained_S_all 1.266
_refine_ls_R_factor_all 0.1616
_refine_ls_R_factor_gt 0.1210
_refine_ls_shift/su_max 0.002
_refine_ls_shift/su_mean 0.000
_refine_ls_structure_factor_coef Fsqd
_refine_ls_weighting_details 'calc w=1/[\s^2^(Fo^2^)+(0.0000P)^2^+10.3201P] where P=(Fo^2^+2Fc^2^)/3'
_refine_ls_weighting_scheme calc
_refine_ls_wR_factor_gt 0.1612
_refine_ls_wR_factor_ref 0.1714
_reflns_number_gt 4190
_reflns_number_total 5539
_reflns_threshold_expression >2sigma(I)
_cod_data_source_file ja710560g-file002.cif
_cod_data_source_block L1FeCl2
_cod_database_code 4107465

loop_
_symmetry_equiv_pos_as_xyz
'x, y, z'
'-x+1/2, y+1/2, -z+1/2'
'-x, -y, -z'
'x-1/2, -y-1/2, z-1/2'

loop_
_atom_site_label
_atom_site_type_symbol
_atom_site_fract_x
_atom_site_fract_y
_atom_site_fract_z
_atom_site_U_iso_or_equiv
_atom_site_adp_type
_atom_site_occupancy
_atom_site_symmetry_multiplicity
_atom_site_calc_flag
Fe1 Fe 0.88042(8) 0.20648(5) 0.71910(5) 0.01666(17) Uani 1 1 d
Cl1 Cl 0.98707(16) 0.31665(9) 0.82398(10) 0.0269(3) Uani 1 1 d
Cl2 Cl 0.90534(15) 0.28392(9) 0.57949(10) 0.0253(3) Uani 1 1 d
N1 N 1.1000(5) 0.1263(3) 0.7428(3) 0.0201(9) Uani 1 1 d
N2 N 0.8036(5) 0.0868(3) 0.6331(3) 0.0181(9) Uani 1 1 d
N3 N 0.8228(5) 0.1169(3) 0.8225(3) 0.0200(9) Uani 1 1 d
N4 N 0.6042(5) 0.2104(3) 0.6659(3) 0.0200(9) Uani 1 1 d
N5 N 0.5743(6) 0.3306(4) 0.8595(4) 0.0347(12) Uani 1 1 d
C1 C 1.2270(6) 0.1325(4) 0.8159(4) 0.0269(12) Uani 1 1 d
H1 H 1.2335 0.1803 0.8566 0.032 Uiso 1 1 calc
C2 C 1.3489(6) 0.0718(4) 0.8342(4) 0.0311(14) Uani 1 1 d
H2 H 1.4378 0.0782 0.8860 0.037 Uiso 1 1 calc
C3 C 1.3383(7) 0.0019(4) 0.7757(5) 0.0365(15) Uani 1 1 d
H3 H 1.4191 -0.0410 0.7872 0.044 Uiso 1 1 calc
C4 C 1.2091(6) -0.0049(4) 0.7002(4) 0.0273(13) Uani 1 1 d
H4 H 1.2005 -0.0523 0.6588 0.033 Uiso 1 1 calc
C5 C 1.0926(6) 0.0580(4) 0.6856(4) 0.0228(11) Uani 1 1 d
C6 C 0.9490(6) 0.0574(4) 0.6037(4) 0.0227(11) Uani 1 1 d
H6A H 0.9699 0.0955 0.5539 0.027 Uiso 1 1 calc
H6B H 0.9314 -0.0014 0.5780 0.027 Uiso 1 1 calc
C7 C 0.7419(6) 0.0200(3) 0.6886(4) 0.0212(11) Uani 1 1 d
H7A H 0.7883 -0.0361 0.6775 0.025 Uiso 1 1 calc
H7B H 0.6239 0.0159 0.6660 0.025 Uiso 1 1 calc
C8 C 0.7803(6) 0.0372(3) 0.7924(4) 0.0171(10) Uani 1 1 d
C9 C 0.7599(6) -0.0286(3) 0.8528(4) 0.0228(11) Uani 1 1 d
H9 H 0.7320 -0.0847 0.8297 0.027 Uiso 1 1 calc
C10 C 0.7808(7) -0.0109(4) 0.9470(4) 0.0339(14) Uani 1 1 d
H10 H 0.7666 -0.0543 0.9897 0.041 Uiso 1 1 calc
C11 C 0.8230(8) 0.0719(4) 0.9777(4) 0.0347(14) Uani 1 1 d
H11 H 0.8364 0.0863 1.0418 0.042 Uiso 1 1 calc
C12 C 0.8451(7) 0.1326(4) 0.9146(4) 0.0252(12) Uani 1 1 d
H12 H 0.8777 0.1885 0.9368 0.030 Uiso 1 1 calc
C13 C 0.6762(6) 0.1133(3) 0.5527(4) 0.0212(11) Uani 1 1 d
H13A H 0.6260 0.0621 0.5182 0.025 Uiso 1 1 calc
H13B H 0.7225 0.1489 0.5097 0.025 Uiso 1 1 calc
C14 C 0.5512(6) 0.1641(3) 0.5877(4) 0.0200(11) Uani 1 1 d
C15 C 0.3896(6) 0.1636(4) 0.5399(4) 0.0212(11) Uani 1 1 d
H15 H 0.3560 0.1304 0.4848 0.025 Uiso 1 1 calc
C16 C 0.2797(6) 0.2116(4) 0.5735(4) 0.0254(12) Uani 1 1 d
H16 H 0.1702 0.2133 0.5409 0.031 Uiso 1 1 calc
C17 C 0.3312(6) 0.2572(4) 0.6552(4) 0.0240(12) Uani 1 1 d
H17 H 0.2578 0.2901 0.6805 0.029 Uiso 1 1 calc
C18 C 0.4920(6) 0.2538(3) 0.6992(4) 0.0195(11) Uani 1 1 d
C19 C 0.5460(6) 0.2964(4) 0.7887(4) 0.0263(12) Uani 1 1 d

loop_
_atom_site_aniso_label
_atom_site_aniso_U_11
_atom_site_aniso_U_22
_atom_site_aniso_U_33
_atom_site_aniso_U_23
_atom_site_aniso_U_13
_atom_site_aniso_U_12
Fe1 0.0170(3) 0.0116(3) 0.0215(4) 0.0005(3) 0.0046(3) -0.0004(3)
Cl1 0.0334(7) 0.0182(6) 0.0268(7) -0.0025(5) 0.0022(5) -0.0063(5)
Cl2 0.0299(6) 0.0213(7) 0.0279(7) 0.0057(6) 0.0133(5) 0.0052(5)
N1 0.020(2) 0.018(2) 0.023(2) 0.0036(19) 0.0061(17) 0.0016(17)
N2 0.021(2) 0.021(2) 0.014(2) 0.0019(18) 0.0048(17) 0.0008(17)
N3 0.020(2) 0.022(2) 0.018(2) 0.0000(19) 0.0063(17) 0.0004(18)
N4 0.0183(19) 0.020(2) 0.022(2) 0.007(2) 0.0043(16) 0.0005(18)
N5 0.036(3) 0.033(3) 0.032(3) -0.005(2) 0.002(2) 0.004(2)
C1 0.019(2) 0.027(3) 0.035(3) 0.000(3) 0.007(2) -0.002(2)
C2 0.022(3) 0.038(4) 0.032(3) 0.008(3) 0.001(2) 0.004(2)
C3 0.022(3) 0.035(4) 0.053(4) 0.007(3) 0.009(3) 0.012(3)
C4 0.022(3) 0.024(3) 0.039(3) -0.001(3) 0.013(2) 0.001(2)
C5 0.021(2) 0.025(3) 0.025(3) 0.005(2) 0.011(2) -0.001(2)
C6 0.024(3) 0.021(3) 0.026(3) -0.005(2) 0.011(2) 0.002(2)
C7 0.025(3) 0.019(3) 0.021(3) -0.002(2) 0.009(2) -0.005(2)
C8 0.019(2) 0.015(2) 0.018(3) -0.002(2) 0.0044(19) 0.0021(19)
C9 0.025(3) 0.018(3) 0.026(3) 0.000(2) 0.005(2) -0.004(2)
C10 0.038(3) 0.033(3) 0.030(3) 0.007(3) 0.008(3) -0.006(3)
C11 0.052(4) 0.029(3) 0.022(3) -0.005(3) 0.007(3) -0.007(3)
C12 0.035(3) 0.017(3) 0.023(3) -0.001(2) 0.005(2) -0.005(2)
C13 0.023(2) 0.020(3) 0.021(3) 0.000(2) 0.005(2) -0.002(2)
C14 0.021(2) 0.020(3) 0.019(3) 0.001(2) 0.006(2) -0.002(2)
C15 0.022(2) 0.024(3) 0.016(3) 0.003(2) 0.002(2) -0.004(2)
C16 0.017(2) 0.030(3) 0.026(3) 0.006(3) -0.001(2) -0.002(2)
C17 0.021(2) 0.023(3) 0.030(3) 0.007(2) 0.008(2) 0.004(2)
C18 0.020(2) 0.017(3) 0.022(3) 0.003(2) 0.006(2) -0.001(2)
C19 0.019(2) 0.025(3) 0.035(3) 0.005(3) 0.006(2) 0.002(2)

loop_
_atom_type_symbol
_atom_type_description
_atom_type_scat_dispersion_real
_atom_type_scat_dispersion_imag
_atom_type_scat_source
C C 0.0033 0.0016 'International Tables Vol C Tables 4.2.6.8 and 6.1.1.4'
H H 0.0000 0.0000 'International Tables Vol C Tables 4.2.6.8 and 6.1.1.4'
Fe Fe 0.3463 0.8444 'International Tables Vol C Tables 4.2.6.8 and 6.1.1.4'
N N 0.0061 0.0033 'International Tables Vol C Tables 4.2.6.8 and 6.1.1.4'
Cl Cl 0.1484 0.1585 'International Tables Vol C Tables 4.2.6.8 and 6.1.1.4'

loop_
_geom_angle_atom_site_label_1
_geom_angle_atom_site_label_2
_geom_angle_atom_site_label_3
_geom_angle
N3 Fe1 N1 81.26(15)
N3 Fe1 N2 77.34(16)
N1 Fe1 N2 75.53(16)
N3 Fe1 N4 83.02(15)
N1 Fe1 N4 146.20(17)
N2 Fe1 N4 71.92(16)
N3 Fe1 Cl1 97.20(12)
N1 Fe1 Cl1 96.98(13)
N2 Fe1 Cl1 171.22(12)
N4 Fe1 Cl1 114.58(12)
N3 Fe1 Cl2 166.97(12)
N1 Fe1 Cl2 100.32(12)
N2 Fe1 Cl2 90.46(11)
N4 Fe1 Cl2 88.88(11)
Cl1 Fe1 Cl2 95.45(5)
C1 N1 C5 117.9(5)
C1 N1 Fe1 125.8(4)
C5 N1 Fe1 115.5(3)
C13 N2 C6 111.7(4)
C13 N2 C7 110.2(4)
C6 N2 C7 111.6(4)
C13 N2 Fe1 106.5(3)
C6 N2 Fe1 105.2(3)
C7 N2 Fe1 111.3(3)
C8 N3 C12 117.8(5)
C8 N3 Fe1 116.5(3)
C12 N3 Fe1 125.2(4)
C14 N4 C18 116.7(4)
C14 N4 Fe1 113.2(3)
C18 N4 Fe1 130.1(3)
N1 C1 C2 122.6(6)
N1 C1 H1 118.7
C2 C1 H1 118.7
C3 C2 C1 118.6(6)
C3 C2 H2 120.7
C1 C2 H2 120.7
C2 C3 C4 119.4(5)
C2 C3 H3 120.3
C4 C3 H3 120.3
C3 C4 C5 119.1(6)
C3 C4 H4 120.4
C5 C4 H4 120.4
N1 C5 C4 122.3(5)
N1 C5 C6 114.6(5)
C4 C5 C6 123.1(5)
N2 C6 C5 110.5(4)
N2 C6 H6A 109.6
C5 C6 H6A 109.6
N2 C6 H6B 109.6
C5 C6 H6B 109.6
H6A C6 H6B 108.1
N2 C7 C8 114.0(4)
N2 C7 H7A 108.8
C8 C7 H7A 108.8
N2 C7 H7B 108.8
C8 C7 H7B 108.8
H7A C7 H7B 107.6
N3 C8 C9 122.4(5)
N3 C8 C7 118.5(5)
C9 C8 C7 118.9(5)
C10 C9 C8 119.0(5)
C10 C9 H9 120.5
C8 C9 H9 120.5
C9 C10 C11 118.4(6)
C9 C10 H10 120.8
C11 C10 H10 120.8
C12 C11 C10 119.3(6)
C12 C11 H11 120.3
C10 C11 H11 120.3
N3 C12 C11 123.1(5)
N3 C12 H12 118.5
C11 C12 H12 118.5
N2 C13 C14 109.0(4)
N2 C13 H13A 109.9
C14 C13 H13A 109.9
N2 C13 H13B 109.9
C14 C13 H13B 109.9
H13A C13 H13B 108.3
N4 C14 C15 122.3(5)
N4 C14 C13 116.5(4)
C15 C14 C13 121.3(5)
C16 C15 C14 119.5(5)
C16 C15 H15 120.3
C14 C15 H15 120.3
C17 C16 C15 119.0(5)
C17 C16 H16 120.5
C15 C16 H16 120.5
C16 C17 C18 118.3(5)
C16 C17 H17 120.8
C18 C17 H17 120.8
N4 C18 C17 124.2(5)
N4 C18 C19 116.8(4)
C17 C18 C19 119.0(5)
N5 C19 C18 173.8(6)

loop_
_geom_bond_atom_site_label_1
_geom_bond_atom_site_label_2
_geom_bond_distance
Fe1 N3 2.202(4)
Fe1 N1 2.215(4)
Fe1 N2 2.266(4)
Fe1 N4 2.312(4)
Fe1 Cl1 2.3496(15)
Fe1 Cl2 2.4324(15)
N1 C1 1.346(7)
N1 C5 1.350(7)
N2 C13 1.471(7)
N2 C6 1.478(6)
N2 C7 1.492(7)
N3 C8 1.342(6)
N3 C12 1.345(7)
N4 C14 1.345(7)
N4 C18 1.354(6)
N5 C19 1.145(7)
C1 C2 1.388(8)
C1 H1 0.9500
C2 C3 1.378(9)
C2 H2 0.9500
C3 C4 1.379(9)
C3 H3 0.9500
C4 C5 1.380(7)
C4 H4 0.9500
C5 C6 1.511(8)
C6 H6A 0.9900
C6 H6B 0.9900
C7 C8 1.510(7)
C7 H7A 0.9900
C7 H7B 0.9900
C8 C9 1.394(7)
C9 C10 1.383(8)
C9 H9 0.9500
C10 C11 1.388(9)
C10 H10 0.9500
C11 C12 1.368(8)
C11 H11 0.9500
C12 H12 0.9500
C13 C14 1.511(7)
C13 H13A 0.9900
C13 H13B 0.9900
C14 C15 1.399(7)
C15 C16 1.378(7)
C15 H15 0.9500
C16 C17 1.378(8)
C16 H16 0.9500
C17 C18 1.380(7)
C17 H17 0.9500
C18 C19 1.452(8)

loop_
_geom_torsion_atom_site_label_1
_geom_torsion_atom_site_label_2
_geom_torsion_atom_site_label_3
_geom_torsion_atom_site_label_4
_geom_torsion
N3 Fe1 N1 C1 -79.2(4)
N2 Fe1 N1 C1 -158.3(5)
N4 Fe1 N1 C1 -142.4(4)
Cl1 Fe1 N1 C1 17.1(4)
Cl2 Fe1 N1 C1 113.9(4)
N3 Fe1 N1 C5 90.6(4)
N2 Fe1 N1 C5 11.5(3)
N4 Fe1 N1 C5 27.3(5)
Cl1 Fe1 N1 C5 -173.2(3)
Cl2 Fe1 N1 C5 -76.3(4)
N3 Fe1 N2 C13 126.3(3)
N1 Fe1 N2 C13 -149.6(3)
N4 Fe1 N2 C13 39.6(3)
Cl1 Fe1 N2 C13 178.4(6)
Cl2 Fe1 N2 C13 -49.1(3)
N3 Fe1 N2 C6 -115.0(3)
N1 Fe1 N2 C6 -30.9(3)
N4 Fe1 N2 C6 158.3(3)
Cl1 Fe1 N2 C6 -62.8(9)
Cl2 Fe1 N2 C6 69.7(3)
N3 Fe1 N2 C7 6.1(3)
N1 Fe1 N2 C7 90.2(3)
N4 Fe1 N2 C7 -80.6(3)
Cl1 Fe1 N2 C7 58.2(9)
Cl2 Fe1 N2 C7 -169.3(3)
N1 Fe1 N3 C8 -73.7(4)
N2 Fe1 N3 C8 3.3(3)
N4 Fe1 N3 C8 76.3(4)
Cl1 Fe1 N3 C8 -169.7(3)
Cl2 Fe1 N3 C8 24.3(8)
N1 Fe1 N3 C12 97.9(4)
N2 Fe1 N3 C12 175.0(5)
N4 Fe1 N3 C12 -112.1(4)
Cl1 Fe1 N3 C12 1.9(4)
Cl2 Fe1 N3 C12 -164.1(4)
N3 Fe1 N4 C14 -103.5(4)
N1 Fe1 N4 C14 -40.7(5)
N2 Fe1 N4 C14 -24.6(3)
Cl1 Fe1 N4 C14 161.8(3)
Cl2 Fe1 N4 C14 66.3(3)
N3 Fe1 N4 C18 79.1(4)
N1 Fe1 N4 C18 141.8(4)
N2 Fe1 N4 C18 158.0(5)
Cl1 Fe1 N4 C18 -15.7(5)
Cl2 Fe1 N4 C18 -111.1(4)
C5 N1 C1 C2 0.0(8)
Fe1 N1 C1 C2 169.5(4)
N1 C1 C2 C3 -0.7(9)
C1 C2 C3 C4 1.0(9)
C2 C3 C4 C5 -0.6(9)
C1 N1 C5 C4 0.5(8)
Fe1 N1 C5 C4 -170.1(4)
C1 N1 C5 C6 -178.2(5)
Fe1 N1 C5 C6 11.2(5)
C3 C4 C5 N1 -0.1(8)
C3 C4 C5 C6 178.4(5)
C13 N2 C6 C5 161.8(4)
C7 N2 C6 C5 -74.3(5)
Fe1 N2 C6 C5 46.6(5)
N1 C5 C6 N2 -40.4(6)
C4 C5 C6 N2 141.0(5)
C13 N2 C7 C8 -131.8(4)
C6 N2 C7 C8 103.4(5)
Fe1 N2 C7 C8 -13.9(5)
C12 N3 C8 C9 -0.3(7)
Fe1 N3 C8 C9 172.0(4)
C12 N3 C8 C7 175.2(5)
Fe1 N3 C8 C7 -12.5(6)
N2 C7 C8 N3 17.9(6)
N2 C7 C8 C9 -166.4(4)
N3 C8 C9 C10 1.4(8)
C7 C8 C9 C10 -174.1(5)
C8 C9 C10 C11 -0.6(9)
C9 C10 C11 C12 -1.1(10)
C8 N3 C12 C11 -1.5(8)
Fe1 N3 C12 C11 -173.1(5)
C10 C11 C12 N3 2.2(10)
C6 N2 C13 C14 -164.9(4)
C7 N2 C13 C14 70.4(5)
Fe1 N2 C13 C14 -50.5(4)
C18 N4 C14 C15 3.1(7)
Fe1 N4 C14 C15 -174.7(4)
C18 N4 C14 C13 -177.8(5)
Fe1 N4 C14 C13 4.4(6)
N2 C13 C14 N4 31.3(6)
N2 C13 C14 C15 -149.6(5)
N4 C14 C15 C16 -0.2(8)
C13 C14 C15 C16 -179.3(5)
C14 C15 C16 C17 -1.9(8)
C15 C16 C17 C18 1.0(8)
C14 N4 C18 C17 -4.1(8)
Fe1 N4 C18 C17 173.3(4)
C14 N4 C18 C19 173.7(5)
Fe1 N4 C18 C19 -9.0(7)
C16 C17 C18 N4 2.1(8)
C16 C17 C18 C19 -175.6(5)
N4 C18 C19 N5 -165(6)
C17 C18 C19 N5 13(6)
